data_4067417
loop_
_publ_author_name
'Carver, Colin T.'
'Williams, Bryan N.'
'Ogilby, Kevin R.'
'Diaconescu, Paula L.'

_publ_section_title
;
 Coupling of Aromatic N-Heterocycles Mediated by Group 3 Complexes
;
_journal_issue 4
_journal_name_full Organometallics
_journal_page_first 835
_journal_paper_doi 10.1021/om900943m
_journal_volume 29
_journal_year 2010
_chemical_formula_moiety 'C33 H54 Fe N3 O Sc Si2'
_chemical_formula_sum 'C33 H54 Fe N3 O Sc Si2'
_chemical_formula_weight 665.78
_chemical_name_systematic
; 
 ? 
;
_space_group_IT_number 14
_symmetry_cell_setting monoclinic
_symmetry_space_group_name_Hall '-P 2ybc'
_symmetry_space_group_name_H-M 'P 1 21/c 1'
_atom_sites_solution_hydrogens geom
_atom_sites_solution_primary direct
_atom_sites_solution_secondary difmap
_audit_creation_method SHELXL-97
_cell_angle_alpha 90.00
_cell_angle_beta 95.6860(10)
_cell_angle_gamma 90.00
_cell_formula_units_Z 4
_cell_length_a 10.0439(14)
_cell_length_b 12.1154(17)
_cell_length_c 29.315(4)
_cell_measurement_reflns_used 6360
_cell_measurement_temperature 110(2)
_cell_measurement_theta_max 27.81
_cell_measurement_theta_min 3.87
_cell_volume 3549.7(9)
_computing_cell_refinement 'Bruker APEX11'
_computing_data_collection 'Bruker APEX11'
_computing_data_reduction 'Bruker SAINT'
_computing_molecular_graphics 'Bruker SHELXTL'
_computing_publication_material 'Bruker SHELXTL'
_computing_structure_refinement 'SHELXL-97 (Sheldrick, 1997)'
_computing_structure_solution 'SHELXS-97 (Sheldrick, 1990)'
_diffrn_ambient_temperature 110(2)
_diffrn_measured_fraction_theta_full 0.996
_diffrn_measured_fraction_theta_max 0.995
_diffrn_measurement_device_type 'CCD area detector'
_diffrn_measurement_method 'phi and omega scans'
_diffrn_radiation_monochromator graphite
_diffrn_radiation_source 'fine-focus sealed tube'
_diffrn_radiation_type MoK\a
_diffrn_radiation_wavelength 0.71073
_diffrn_reflns_av_R_equivalents 0.0460
_diffrn_reflns_av_sigmaI/netI 0.0462
_diffrn_reflns_limit_h_max 13
_diffrn_reflns_limit_h_min -13
_diffrn_reflns_limit_k_max 16
_diffrn_reflns_limit_k_min -16
_diffrn_reflns_limit_l_max 39
_diffrn_reflns_limit_l_min -38
_diffrn_reflns_number 31164
_diffrn_reflns_theta_full 25.00
_diffrn_reflns_theta_max 28.26
_diffrn_reflns_theta_min 3.88
_exptl_absorpt_coefficient_mu 0.696
_exptl_absorpt_correction_T_max 0.9727
_exptl_absorpt_correction_T_min 0.9400
_exptl_absorpt_correction_type multi-scan
_exptl_absorpt_process_details 'Sadabs (Bruker)'
_exptl_crystal_colour yellow
_exptl_crystal_density_diffrn 1.246
_exptl_crystal_density_method 'not measured'
_exptl_crystal_description block
_exptl_crystal_F_000 1424
_exptl_crystal_size_max 0.09
_exptl_crystal_size_mid 0.06
_exptl_crystal_size_min 0.04
_refine_diff_density_max 0.568
_refine_diff_density_min -0.526
_refine_diff_density_rms 0.067
_refine_ls_extinction_method none
_refine_ls_goodness_of_fit_ref 1.032
_refine_ls_hydrogen_treatment constr
_refine_ls_matrix_type full
_refine_ls_number_parameters 370
_refine_ls_number_reflns 8738
_refine_ls_number_restraints 0
_refine_ls_restrained_S_all 1.032
_refine_ls_R_factor_all 0.0557
_refine_ls_R_factor_gt 0.0379
_refine_ls_shift/su_max 0.001
_refine_ls_shift/su_mean 0.000
_refine_ls_structure_factor_coef Fsqd
_refine_ls_weighting_details 'calc w=1/[\s^2^(Fo^2^)+(0.0474P)^2^+0.8496P] where P=(Fo^2^+2Fc^2^)/3'
_refine_ls_weighting_scheme calc
_refine_ls_wR_factor_gt 0.0902
_refine_ls_wR_factor_ref 0.0987
_reflns_number_gt 6752
_reflns_number_total 8738
_reflns_threshold_expression >2sigma(I)
_cod_data_source_file om900943m_si_003.cif
_cod_data_source_block 2-lut
_cod_original_sg_symbol_H-M 'P 21/c'
_cod_database_code 4067417

loop_
_symmetry_equiv_pos_as_xyz
'x, y, z'
'-x, y+1/2, -z+1/2'
'-x, -y, -z'
'x, -y-1/2, z-1/2'

loop_
_atom_site_label
_atom_site_type_symbol
_atom_site_fract_x
_atom_site_fract_y
_atom_site_fract_z
_atom_site_U_iso_or_equiv
_atom_site_adp_type
_atom_site_occupancy
_atom_site_symmetry_multiplicity
_atom_site_calc_flag
_atom_site_refinement_flags
Fe1 Fe 0.31841(3) 0.08760(2) 0.207258(9) 0.01661(8) Uani 1 1 d .
Sc1 Sc 0.16211(3) 0.12499(3) 0.108825(12) 0.01443(9) Uani 1 1 d .
Si2 Si 0.40793(5) 0.31819(4) 0.083397(18) 0.01771(12) Uani 1 1 d .
Si1 Si -0.09576(5) -0.05313(4) 0.142713(18) 0.01704(12) Uani 1 1 d .
N2 N 0.06220(15) 0.00213(13) 0.14300(5) 0.0165(3) Uani 1 1 d .
N1 N -0.00857(16) 0.24859(13) 0.10449(6) 0.0197(3) Uani 1 1 d .
N3 N 0.32079(15) 0.23528(13) 0.11781(5) 0.0169(3) Uani 1 1 d .
C5 C -0.1003(2) 0.42905(18) 0.10793(9) 0.0305(5) Uani 1 1 d .
H5A H -0.1353 0.4866 0.1252 0.037 Uiso 1 1 calc R
O1 O 0.27798(13) -0.00141(11) 0.07466(5) 0.0206(3) Uani 1 1 d .
C9 C 0.27331(19) -0.07349(16) 0.18776(7) 0.0205(4) Uani 1 1 d .
H9A H 0.3124 -0.1146 0.1627 0.025 Uiso 1 1 calc R
C6 C -0.05553(19) 0.33201(17) 0.12912(8) 0.0244(4) Uani 1 1 d .
C20 C -0.0929(2) -0.21081(16) 0.14418(7) 0.0213(4) Uani 1 1 d .
C1 C 0.04347(19) 0.15870(17) 0.03803(7) 0.0220(4) Uani 1 1 d .
H1A H 0.1006 0.1735 0.0131 0.026 Uiso 1 1 calc R
H1B H -0.0255 0.1025 0.0287 0.026 Uiso 1 1 calc R
C23 C -0.0009(2) -0.25536(17) 0.10961(8) 0.0289(5) Uani 1 1 d .
H23A H -0.0003 -0.3362 0.1106 0.043 Uiso 1 1 calc R
H23B H 0.0902 -0.2276 0.1174 0.043 Uiso 1 1 calc R
H23C H -0.0338 -0.2307 0.0787 0.043 Uiso 1 1 calc R
C11 C 0.2451(2) 0.00012(17) 0.25839(7) 0.0244(4) Uani 1 1 d .
H11A H 0.2587 0.0180 0.2918 0.029 Uiso 1 1 calc R
C2 C -0.00802(18) 0.25662(17) 0.05792(7) 0.0213(4) Uani 1 1 d .
C12 C 0.13762(19) 0.03748(16) 0.22707(7) 0.0198(4) Uani 1 1 d .
H12A H 0.0637 0.0874 0.2347 0.024 Uiso 1 1 calc R
C14 C 0.48465(19) 0.14568(17) 0.17880(7) 0.0208(4) Uani 1 1 d .
H14A H 0.5398 0.1024 0.1585 0.025 Uiso 1 1 calc R
C19 C -0.1990(2) -0.01004(18) 0.08897(7) 0.0257(5) Uani 1 1 d .
H19A H -0.2023 0.0707 0.0873 0.039 Uiso 1 1 calc R
H19B H -0.2899 -0.0392 0.0892 0.039 Uiso 1 1 calc R
H19C H -0.1587 -0.0391 0.0623 0.039 Uiso 1 1 calc R
C15 C 0.5046(2) 0.14901(18) 0.22732(7) 0.0248(4) Uani 1 1 d .
H15A H 0.5771 0.1102 0.2470 0.030 Uiso 1 1 calc R
C22 C -0.2351(2) -0.25676(19) 0.13145(8) 0.0309(5) Uani 1 1 d .
H22A H -0.2325 -0.3376 0.1322 0.046 Uiso 1 1 calc R
H22B H -0.2681 -0.2320 0.1006 0.046 Uiso 1 1 calc R
H22C H -0.2949 -0.2298 0.1535 0.046 Uiso 1 1 calc R
C26 C 0.4087(2) 0.46870(16) 0.10205(7) 0.0214(4) Uani 1 1 d .
C8 C 0.15100(19) -0.01030(15) 0.18273(6) 0.0162(4) Uani 1 1 d .
C18 C -0.1872(2) -0.00671(19) 0.19237(8) 0.0287(5) Uani 1 1 d .
H18A H -0.1909 0.0741 0.1929 0.043 Uiso 1 1 calc R
H18B H -0.1399 -0.0336 0.2211 0.043 Uiso 1 1 calc R
H18C H -0.2783 -0.0365 0.1890 0.043 Uiso 1 1 calc R
C13 C 0.37260(18) 0.21445(16) 0.16337(7) 0.0178(4) Uani 1 1 d .
C27 C 0.2657(2) 0.50823(19) 0.10670(10) 0.0386(6) Uani 1 1 d .
H27A H 0.2676 0.5857 0.1163 0.058 Uiso 1 1 calc R
H27B H 0.2262 0.4632 0.1296 0.058 Uiso 1 1 calc R
H27C H 0.2119 0.5011 0.0771 0.058 Uiso 1 1 calc R
C25 C 0.5875(2) 0.27417(18) 0.08329(8) 0.0287(5) Uani 1 1 d .
H25A H 0.5910 0.1968 0.0738 0.043 Uiso 1 1 calc R
H25B H 0.6335 0.2824 0.1142 0.043 Uiso 1 1 calc R
H25C H 0.6316 0.3204 0.0619 0.043 Uiso 1 1 calc R
C17 C 0.3215(2) 0.25732(16) 0.20406(7) 0.0208(4) Uani 1 1 d .
H17A H 0.2423 0.3070 0.2048 0.025 Uiso 1 1 calc R
C16 C 0.4039(2) 0.21767(18) 0.24311(7) 0.0255(5) Uani 1 1 d .
H16A H 0.3934 0.2359 0.2758 0.031 Uiso 1 1 calc R
C10 C 0.3291(2) -0.06830(17) 0.23421(7) 0.0247(4) Uani 1 1 d .
H10A H 0.4122 -0.1066 0.2476 0.030 Uiso 1 1 calc R
C3 C -0.0475(2) 0.35694(18) 0.03584(8) 0.0286(5) Uani 1 1 d .
H3A H -0.0422 0.3657 0.0039 0.034 Uiso 1 1 calc R
C28 C 0.4932(3) 0.48238(19) 0.14846(8) 0.0345(5) Uani 1 1 d .
H28A H 0.4927 0.5600 0.1578 0.052 Uiso 1 1 calc R
H28B H 0.5853 0.4589 0.1455 0.052 Uiso 1 1 calc R
H28C H 0.4552 0.4369 0.1716 0.052 Uiso 1 1 calc R
C4 C -0.0935(2) 0.44143(19) 0.06121(9) 0.0338(6) Uani 1 1 d .
H4A H -0.1209 0.5089 0.0467 0.041 Uiso 1 1 calc R
C21 C -0.0415(2) -0.25245(19) 0.19204(8) 0.0321(5) Uani 1 1 d .
H21A H -0.0407 -0.3333 0.1921 0.048 Uiso 1 1 calc R
H21B H -0.1003 -0.2258 0.2144 0.048 Uiso 1 1 calc R
H21C H 0.0495 -0.2249 0.2002 0.048 Uiso 1 1 calc R
C24 C 0.3279(2) 0.30755(19) 0.02312(7) 0.0279(5) Uani 1 1 d .
H24A H 0.3274 0.2303 0.0133 0.042 Uiso 1 1 calc R
H24B H 0.3786 0.3519 0.0029 0.042 Uiso 1 1 calc R
H24C H 0.2357 0.3349 0.0217 0.042 Uiso 1 1 calc R
C29 C 0.4704(2) 0.54196(18) 0.06688(8) 0.0326(5) Uani 1 1 d .
H29A H 0.4698 0.6191 0.0770 0.049 Uiso 1 1 calc R
H29B H 0.4181 0.5350 0.0370 0.049 Uiso 1 1 calc R
H29C H 0.5628 0.5186 0.0643 0.049 Uiso 1 1 calc R
C7 C -0.0583(2) 0.31319(19) 0.17935(8) 0.0328(5) Uani 1 1 d .
H7A H -0.0225 0.2397 0.1874 0.049 Uiso 1 1 calc R
H7B H -0.1508 0.3182 0.1872 0.049 Uiso 1 1 calc R
H7C H -0.0036 0.3693 0.1964 0.049 Uiso 1 1 calc R
C33 C 0.2064(2) -0.07719(17) 0.04264(7) 0.0237(4) Uani 1 1 d .
H33A H 0.1868 -0.0422 0.0122 0.028 Uiso 1 1 calc R
H33B H 0.1212 -0.1007 0.0539 0.028 Uiso 1 1 calc R
C32 C 0.2993(2) -0.17416(18) 0.03989(8) 0.0308(5) Uani 1 1 d .
H32A H 0.2809 -0.2142 0.0105 0.037 Uiso 1 1 calc R
H32B H 0.2924 -0.2262 0.0656 0.037 Uiso 1 1 calc R
C30 C 0.4203(2) -0.02381(19) 0.07654(8) 0.0273(5) Uani 1 1 d .
H30A H 0.4562 -0.0452 0.1080 0.033 Uiso 1 1 calc R
H30B H 0.4691 0.0423 0.0674 0.033 Uiso 1 1 calc R
C31 C 0.4354(2) -0.1180(2) 0.04329(9) 0.0358(6) Uani 1 1 d .
H31A H 0.5072 -0.1694 0.0553 0.043 Uiso 1 1 calc R
H31B H 0.4559 -0.0899 0.0130 0.043 Uiso 1 1 calc R

loop_
_atom_site_aniso_label
_atom_site_aniso_U_11
_atom_site_aniso_U_22
_atom_site_aniso_U_33
_atom_site_aniso_U_23
_atom_site_aniso_U_13
_atom_site_aniso_U_12
Fe1 0.01584(14) 0.01725(15) 0.01647(14) 0.00134(11) 0.00028(10) -0.00140(11)
Sc1 0.01331(16) 0.01450(17) 0.01538(18) -0.00064(13) 0.00102(13) -0.00134(13)
Si2 0.0161(2) 0.0188(3) 0.0184(3) 0.0010(2) 0.0027(2) -0.0040(2)
Si1 0.0144(2) 0.0168(3) 0.0201(3) 0.0007(2) 0.0024(2) -0.0013(2)
N2 0.0142(7) 0.0175(8) 0.0174(8) 0.0005(6) -0.0003(6) -0.0008(6)
N1 0.0161(8) 0.0171(8) 0.0256(9) -0.0004(7) 0.0008(7) -0.0011(6)
N3 0.0157(7) 0.0176(8) 0.0175(8) -0.0004(6) 0.0017(6) -0.0029(6)
C5 0.0189(10) 0.0169(10) 0.0559(16) 0.0001(10) 0.0042(10) 0.0004(8)
O1 0.0162(7) 0.0236(7) 0.0220(7) -0.0078(6) 0.0015(5) -0.0011(5)
C9 0.0182(9) 0.0164(9) 0.0266(10) 0.0012(8) 0.0002(8) 0.0001(8)
C6 0.0162(9) 0.0192(10) 0.0376(12) -0.0036(9) 0.0017(9) 0.0002(8)
C20 0.0204(9) 0.0183(10) 0.0258(11) 0.0026(8) 0.0048(8) -0.0039(8)
C1 0.0192(9) 0.0259(11) 0.0203(10) 0.0005(8) -0.0014(8) -0.0035(8)
C23 0.0323(12) 0.0197(11) 0.0364(13) -0.0030(9) 0.0118(10) -0.0020(9)
C11 0.0259(10) 0.0274(11) 0.0192(10) 0.0074(8) -0.0011(8) -0.0063(9)
C2 0.0127(9) 0.0231(10) 0.0275(11) 0.0052(8) -0.0019(8) -0.0036(8)
C12 0.0193(9) 0.0203(10) 0.0201(10) 0.0016(8) 0.0036(8) -0.0027(8)
C14 0.0158(9) 0.0249(10) 0.0215(10) 0.0009(8) 0.0001(8) -0.0036(8)
C19 0.0172(10) 0.0257(11) 0.0333(12) 0.0052(9) -0.0023(8) -0.0033(8)
C15 0.0201(10) 0.0312(11) 0.0218(10) 0.0034(9) -0.0039(8) -0.0074(9)
C22 0.0253(11) 0.0254(11) 0.0427(14) 0.0007(10) 0.0062(10) -0.0080(9)
C26 0.0199(10) 0.0183(10) 0.0262(10) 0.0016(8) 0.0031(8) -0.0037(8)
C8 0.0177(9) 0.0123(9) 0.0186(9) 0.0028(7) 0.0028(7) -0.0023(7)
C18 0.0222(10) 0.0323(12) 0.0332(12) -0.0047(10) 0.0103(9) -0.0015(9)
C13 0.0165(9) 0.0170(9) 0.0203(10) -0.0017(7) 0.0029(7) -0.0066(7)
C27 0.0298(12) 0.0234(12) 0.0640(17) -0.0038(11) 0.0120(12) 0.0010(10)
C25 0.0204(10) 0.0265(11) 0.0403(13) 0.0016(10) 0.0091(9) -0.0032(9)
C17 0.0258(10) 0.0160(9) 0.0213(10) -0.0021(8) 0.0060(8) -0.0045(8)
C16 0.0311(11) 0.0267(11) 0.0187(10) -0.0028(8) 0.0022(9) -0.0117(9)
C10 0.0232(10) 0.0219(10) 0.0269(11) 0.0087(9) -0.0073(8) -0.0011(8)
C3 0.0209(10) 0.0279(11) 0.0362(13) 0.0127(10) -0.0019(9) -0.0047(9)
C28 0.0459(14) 0.0262(12) 0.0302(12) -0.0027(10) -0.0032(10) -0.0130(11)
C4 0.0221(11) 0.0204(11) 0.0580(16) 0.0146(11) -0.0009(10) -0.0006(9)
C21 0.0358(12) 0.0280(12) 0.0321(12) 0.0123(10) 0.0019(10) -0.0028(10)
C24 0.0291(11) 0.0365(13) 0.0184(10) 0.0015(9) 0.0039(9) -0.0123(10)
C29 0.0380(13) 0.0235(11) 0.0373(13) 0.0074(10) 0.0090(10) -0.0051(10)
C7 0.0332(12) 0.0282(12) 0.0376(13) -0.0077(10) 0.0067(10) 0.0070(10)
C33 0.0250(10) 0.0236(10) 0.0222(10) -0.0059(8) 0.0001(8) -0.0040(9)
C32 0.0310(12) 0.0234(11) 0.0394(13) -0.0111(10) 0.0103(10) -0.0043(9)
C30 0.0163(9) 0.0327(12) 0.0333(12) -0.0116(10) 0.0051(9) -0.0012(9)
C31 0.0300(12) 0.0319(13) 0.0474(15) -0.0147(11) 0.0136(11) -0.0007(10)

loop_
_atom_type_symbol
_atom_type_description
_atom_type_scat_dispersion_real
_atom_type_scat_dispersion_imag
_atom_type_scat_source
C C 0.0033 0.0016 'International Tables Vol C Tables 4.2.6.8 and 6.1.1.4'
H H 0.0000 0.0000 'International Tables Vol C Tables 4.2.6.8 and 6.1.1.4'
N N 0.0061 0.0033 'International Tables Vol C Tables 4.2.6.8 and 6.1.1.4'
Si Si 0.0817 0.0704 'International Tables Vol C Tables 4.2.6.8 and 6.1.1.4'
Sc Sc 0.2519 0.3716 'International Tables Vol C Tables 4.2.6.8 and 6.1.1.4'
Fe Fe 0.3463 0.8444 'International Tables Vol C Tables 4.2.6.8 and 6.1.1.4'
O O 0.0106 0.0060 'International Tables Vol C Tables 4.2.6.8 and 6.1.1.4'

loop_
_geom_angle_atom_site_label_1
_geom_angle_atom_site_label_2
_geom_angle_atom_site_label_3
_geom_angle
C11 Fe1 C16 100.82(8)
C11 Fe1 C15 111.43(8)
C16 Fe1 C15 40.80(9)
C11 Fe1 C10 40.79(9)
C16 Fe1 C10 120.79(8)
C15 Fe1 C10 102.32(8)
C11 Fe1 C12 40.70(8)
C16 Fe1 C12 114.99(8)
C15 Fe1 C12 146.73(8)
C10 Fe1 C12 68.39(8)
C11 Fe1 C17 124.24(8)
C16 Fe1 C17 40.79(8)
C15 Fe1 C17 68.40(8)
C10 Fe1 C17 159.91(8)
C12 Fe1 C17 109.04(8)
C11 Fe1 C14 147.45(8)
C16 Fe1 C14 68.16(8)
C15 Fe1 C14 40.37(8)
C10 Fe1 C14 117.22(8)
C12 Fe1 C14 171.76(8)
C17 Fe1 C14 67.93(8)
C11 Fe1 C9 68.09(8)
C16 Fe1 C9 160.26(8)
C15 Fe1 C9 126.24(8)
C10 Fe1 C9 40.39(8)
C12 Fe1 C9 67.90(8)
C17 Fe1 C9 158.83(8)
C14 Fe1 C9 111.93(8)
C11 Fe1 C13 164.51(8)
C16 Fe1 C13 68.29(8)
C15 Fe1 C13 68.07(8)
C10 Fe1 C13 154.28(8)
C12 Fe1 C13 132.60(8)
C17 Fe1 C13 40.43(7)
C14 Fe1 C13 40.26(7)
C9 Fe1 C13 125.50(8)
C11 Fe1 C8 68.04(8)
C16 Fe1 C8 152.37(8)
C15 Fe1 C8 166.31(8)
C10 Fe1 C8 67.96(8)
C12 Fe1 C8 40.33(7)
C17 Fe1 C8 123.88(8)
C14 Fe1 C8 134.35(8)
C9 Fe1 C8 40.20(7)
C13 Fe1 C8 116.34(7)
C11 Fe1 Sc1 124.17(6)
C16 Fe1 Sc1 120.23(6)
C15 Fe1 Sc1 124.40(6)
C10 Fe1 Sc1 118.98(6)
C12 Fe1 Sc1 85.86(6)
C17 Fe1 Sc1 79.90(6)
C14 Fe1 Sc1 86.04(6)
C9 Fe1 Sc1 78.98(6)
C13 Fe1 Sc1 58.44(5)
C8 Fe1 Sc1 57.92(5)
N3 Sc1 N2 142.30(6)
N3 Sc1 O1 94.07(6)
N2 Sc1 O1 91.31(6)
N3 Sc1 N1 98.54(6)
N2 Sc1 N1 95.75(6)
O1 Sc1 N1 148.87(6)
N3 Sc1 C1 108.62(7)
N2 Sc1 C1 108.85(7)
O1 Sc1 C1 87.92(6)
N1 Sc1 C1 61.10(7)
N3 Sc1 C2 97.28(6)
N2 Sc1 C2 112.23(6)
O1 Sc1 C2 119.53(6)
N1 Sc1 C2 30.70(6)
C1 Sc1 C2 32.47(7)
N3 Sc1 C8 112.16(6)
N2 Sc1 C8 30.41(6)
O1 Sc1 C8 90.48(5)
N1 Sc1 C8 110.53(6)
C1 Sc1 C8 139.20(6)
C2 Sc1 C8 136.53(6)
N3 Sc1 C13 30.08(6)
N2 Sc1 C13 112.22(6)
O1 Sc1 C13 97.31(5)
N1 Sc1 C13 107.81(6)
C1 Sc1 C13 138.41(7)
C2 Sc1 C13 120.08(6)
C8 Sc1 C13 82.20(6)
N3 Sc1 Fe1 70.89(4)
N2 Sc1 Fe1 71.50(4)
O1 Sc1 Fe1 94.44(4)
N1 Sc1 Fe1 116.57(4)
C1 Sc1 Fe1 177.61(5)
C2 Sc1 Fe1 145.15(5)
C8 Sc1 Fe1 41.28(4)
C13 Sc1 Fe1 40.93(4)
N3 Si2 C24 108.48(9)
N3 Si2 C25 112.24(9)
C24 Si2 C25 107.53(10)
N3 Si2 C26 112.22(8)
C24 Si2 C26 109.04(10)
C25 Si2 C26 107.19(9)
N2 Si1 C19 109.20(9)
N2 Si1 C18 113.57(9)
C19 Si1 C18 107.20(10)
N2 Si1 C20 112.14(8)
C19 Si1 C20 107.67(9)
C18 Si1 C20 106.78(10)
C8 N2 Si1 118.17(12)
C8 N2 Sc1 100.22(11)
Si1 N2 Sc1 139.09(9)
C6 N1 C2 120.98(17)
C6 N1 Sc1 139.78(14)
C2 N1 Sc1 91.44(12)
C13 N3 Si2 119.92(12)
C13 N3 Sc1 102.24(11)
Si2 N3 Sc1 136.81(9)
C6 C5 C4 119.3(2)
C6 C5 H5A 120.3
C4 C5 H5A 120.3
C30 O1 C33 109.22(14)
C30 O1 Sc1 132.09(11)
C33 O1 Sc1 118.66(11)
C10 C9 C8 108.98(18)
C10 C9 Fe1 68.85(11)
C8 C9 Fe1 71.87(11)
C10 C9 H9A 125.5
C8 C9 H9A 125.5
Fe1 C9 H9A 125.5
N1 C6 C5 120.6(2)
N1 C6 C7 116.98(18)
C5 C6 C7 122.4(2)
C21 C20 C23 108.57(18)
C21 C20 C22 108.83(17)
C23 C20 C22 108.44(18)
C21 C20 Si1 110.67(15)
C23 C20 Si1 110.19(13)
C22 C20 Si1 110.09(14)
C2 C1 Sc1 87.49(12)
C2 C1 H1A 114.1
Sc1 C1 H1A 114.1
C2 C1 H1B 114.1
Sc1 C1 H1B 114.1
H1A C1 H1B 111.3
C20 C23 H23A 109.5
C20 C23 H23B 109.5
H23A C23 H23B 109.5
C20 C23 H23C 109.5
H23A C23 H23C 109.5
H23B C23 H23C 109.5
C12 C11 C10 108.30(18)
C12 C11 Fe1 70.41(11)
C10 C11 Fe1 70.12(12)
C12 C11 H11A 125.8
C10 C11 H11A 125.8
Fe1 C11 H11A 125.8
N1 C2 C3 119.25(19)
N1 C2 C1 112.47(17)
C3 C2 C1 128.1(2)
N1 C2 Sc1 57.86(10)
C3 C2 Sc1 154.15(14)
C1 C2 Sc1 60.04(10)
C11 C12 C8 108.80(18)
C11 C12 Fe1 68.90(11)
C8 C12 Fe1 72.51(11)
C11 C12 H12A 125.6
C8 C12 H12A 125.6
Fe1 C12 H12A 125.6
C15 C14 C13 109.15(18)
C15 C14 Fe1 69.11(11)
C13 C14 Fe1 71.64(11)
C15 C14 H14A 125.4
C13 C14 H14A 125.4
Fe1 C14 H14A 125.4
Si1 C19 H19A 109.5
Si1 C19 H19B 109.5
H19A C19 H19B 109.5
Si1 C19 H19C 109.5
H19A C19 H19C 109.5
H19B C19 H19C 109.5
C14 C15 C16 107.98(18)
C14 C15 Fe1 70.52(11)
C16 C15 Fe1 69.29(11)
C14 C15 H15A 126.0
C16 C15 H15A 126.0
Fe1 C15 H15A 126.0
C20 C22 H22A 109.5
C20 C22 H22B 109.5
H22A C22 H22B 109.5
C20 C22 H22C 109.5
H22A C22 H22C 109.5
H22B C22 H22C 109.5
C27 C26 C29 108.85(18)
C27 C26 C28 109.08(19)
C29 C26 C28 107.87(17)
C27 C26 Si2 110.36(14)
C29 C26 Si2 110.54(15)
C28 C26 Si2 110.07(14)
N2 C8 C12 126.66(17)
N2 C8 C9 127.34(17)
C12 C8 C9 106.00(16)
N2 C8 Fe1 129.62(13)
C12 C8 Fe1 67.16(10)
C9 C8 Fe1 67.93(11)
N2 C8 Sc1 49.37(8)
C12 C8 Sc1 119.32(12)
C9 C8 Sc1 107.37(12)
Fe1 C8 Sc1 80.79(6)
Si1 C18 H18A 109.5
Si1 C18 H18B 109.5
H18A C18 H18B 109.5
Si1 C18 H18C 109.5
H18A C18 H18C 109.5
H18B C18 H18C 109.5
N3 C13 C14 127.39(17)
N3 C13 C17 126.33(18)
C14 C13 C17 106.27(17)
N3 C13 Fe1 128.01(13)
C14 C13 Fe1 68.10(11)
C17 C13 Fe1 67.87(11)
N3 C13 Sc1 47.69(8)
C14 C13 Sc1 119.25(13)
C17 C13 Sc1 107.93(12)
Fe1 C13 Sc1 80.63(6)
C26 C27 H27A 109.5
C26 C27 H27B 109.5
H27A C27 H27B 109.5
C26 C27 H27C 109.5
H27A C27 H27C 109.5
H27B C27 H27C 109.5
Si2 C25 H25A 109.5
Si2 C25 H25B 109.5
H25A C25 H25B 109.5
Si2 C25 H25C 109.5
H25A C25 H25C 109.5
H25B C25 H25C 109.5
C16 C17 C13 108.49(18)
C16 C17 Fe1 68.75(12)
C13 C17 Fe1 71.70(11)
C16 C17 H17A 125.8
C13 C17 H17A 125.8
Fe1 C17 H17A 125.8
C15 C16 C17 108.07(18)
C15 C16 Fe1 69.91(12)
C17 C16 Fe1 70.46(11)
C15 C16 H16A 126.0
C17 C16 H16A 126.0
Fe1 C16 H16A 126.0
C11 C10 C9 107.85(18)
C11 C10 Fe1 69.09(11)
C9 C10 Fe1 70.76(11)
C11 C10 H10A 126.1
C9 C10 H10A 126.1
Fe1 C10 H10A 126.1
C4 C3 C2 119.1(2)
C4 C3 H3A 120.4
C2 C3 H3A 120.4
C26 C28 H28A 109.5
C26 C28 H28B 109.5
H28A C28 H28B 109.5
C26 C28 H28C 109.5
H28A C28 H28C 109.5
H28B C28 H28C 109.5
C3 C4 C5 120.5(2)
C3 C4 H4A 119.8
C5 C4 H4A 119.8
C20 C21 H21A 109.5
C20 C21 H21B 109.5
H21A C21 H21B 109.5
C20 C21 H21C 109.5
H21A C21 H21C 109.5
H21B C21 H21C 109.5
Si2 C24 H24A 109.5
Si2 C24 H24B 109.5
H24A C24 H24B 109.5
Si2 C24 H24C 109.5
H24A C24 H24C 109.5
H24B C24 H24C 109.5
C26 C29 H29A 109.5
C26 C29 H29B 109.5
H29A C29 H29B 109.5
C26 C29 H29C 109.5
H29A C29 H29C 109.5
H29B C29 H29C 109.5
C6 C7 H7A 109.5
C6 C7 H7B 109.5
H7A C7 H7B 109.5
C6 C7 H7C 109.5
H7A C7 H7C 109.5
H7B C7 H7C 109.5
O1 C33 C32 104.96(16)
O1 C33 H33A 110.8
C32 C33 H33A 110.8
O1 C33 H33B 110.8
C32 C33 H33B 110.8
H33A C33 H33B 108.8
C33 C32 C31 101.82(17)
C33 C32 H32A 111.4
C31 C32 H32A 111.4
C33 C32 H32B 111.4
C31 C32 H32B 111.4
H32A C32 H32B 109.3
O1 C30 C31 106.09(16)
O1 C30 H30A 110.5
C31 C30 H30A 110.5
O1 C30 H30B 110.5
C31 C30 H30B 110.5
H30A C30 H30B 108.7
C30 C31 C32 103.40(17)
C30 C31 H31A 111.1
C32 C31 H31A 111.1
C30 C31 H31B 111.1
C32 C31 H31B 111.1
H31A C31 H31B 109.0

loop_
_geom_bond_atom_site_label_1
_geom_bond_atom_site_label_2
_geom_bond_distance
Fe1 C11 2.032(2)
Fe1 C16 2.036(2)
Fe1 C15 2.044(2)
Fe1 C10 2.046(2)
Fe1 C12 2.0524(19)
Fe1 C17 2.059(2)
Fe1 C14 2.0628(19)
Fe1 C9 2.071(2)
Fe1 C13 2.1101(19)
Fe1 C8 2.1240(19)
Fe1 Sc1 3.1779(6)
Sc1 N3 2.0765(16)
Sc1 N2 2.1037(16)
Sc1 O1 2.2211(14)
Sc1 N1 2.2703(16)
Sc1 C1 2.325(2)
Sc1 C2 2.680(2)
Sc1 C8 2.7279(18)
Sc1 C13 2.7443(19)
Si2 N3 1.7227(16)
Si2 C24 1.872(2)
Si2 C25 1.881(2)
Si2 C26 1.903(2)
Si1 N2 1.7213(16)
Si1 C19 1.872(2)
Si1 C18 1.882(2)
Si1 C20 1.911(2)
N2 C8 1.403(2)
N1 C6 1.354(3)
N1 C2 1.369(3)
N3 C13 1.407(2)
C5 C6 1.384(3)
C5 C4 1.386(3)
C5 H5A 0.9500
O1 C30 1.451(2)
O1 C33 1.452(2)
C9 C10 1.421(3)
C9 C8 1.443(3)
C9 H9A 1.0000
C6 C7 1.493(3)
C20 C21 1.532(3)
C20 C23 1.536(3)
C20 C22 1.544(3)
C1 C2 1.440(3)
C1 H1A 0.9900
C1 H1B 0.9900
C23 H23A 0.9800
C23 H23B 0.9800
C23 H23C 0.9800
C11 C12 1.420(3)
C11 C10 1.421(3)
C11 H11A 1.0000
C2 C3 1.415(3)
C12 C8 1.441(3)
C12 H12A 1.0000
C14 C15 1.417(3)
C14 C13 1.437(3)
C14 H14A 1.0000
C19 H19A 0.9800
C19 H19B 0.9800
C19 H19C 0.9800
C15 C16 1.422(3)
C15 H15A 1.0000
C22 H22A 0.9800
C22 H22B 0.9800
C22 H22C 0.9800
C26 C27 1.533(3)
C26 C29 1.537(3)
C26 C28 1.539(3)
C18 H18A 0.9800
C18 H18B 0.9800
C18 H18C 0.9800
C13 C17 1.441(3)
C27 H27A 0.9800
C27 H27B 0.9800
C27 H27C 0.9800
C25 H25A 0.9800
C25 H25B 0.9800
C25 H25C 0.9800
C17 C16 1.427(3)
C17 H17A 1.0000
C16 H16A 1.0000
C10 H10A 1.0000
C3 C4 1.372(3)
C3 H3A 0.9500
C28 H28A 0.9800
C28 H28B 0.9800
C28 H28C 0.9800
C4 H4A 0.9500
C21 H21A 0.9800
C21 H21B 0.9800
C21 H21C 0.9800
C24 H24A 0.9800
C24 H24B 0.9800
C24 H24C 0.9800
C29 H29A 0.9800
C29 H29B 0.9800
C29 H29C 0.9800
C7 H7A 0.9800
C7 H7B 0.9800
C7 H7C 0.9800
C33 C32 1.507(3)
C33 H33A 0.9900
C33 H33B 0.9900
C32 C31 1.522(3)
C32 H32A 0.9900
C32 H32B 0.9900
C30 C31 1.518(3)
C30 H30A 0.9900
C30 H30B 0.9900
C31 H31A 0.9900
C31 H31B 0.9900
